data_7125872
loop_
_publ_author_name
'Shu, Liwei'
'Ren, Lulu'
'Wang, Yuchen'
'Fang, Tao'
'Ye, Zhijian'
'Han, Weidong'
'Chen, Chao'
'Wang, Hangxiang'

_publ_section_title
;
 Niacin-ligated platinum(iv)-ruthenium(ii) chimeric complexes
 synergistically suppress tumor metastasis and growth with potentially
 reduced toxicity in vivo.
;
_journal_issue 20
_journal_name_full 'Chemical communications (Cambridge, England)'
_journal_page_first 3069
_journal_page_last 3072
_journal_paper_doi 10.1039/c9cc09016a
_journal_volume 56
_journal_year 2020
_chemical_formula_moiety 'C12 H14 Cl2 N4 O4 Pt, 2(C3 H7 N O), C4 H10 O'
_chemical_formula_sum 'C22 H38 Cl2 N6 O7 Pt'
_chemical_formula_weight 764.57
_space_group_crystal_system triclinic
_space_group_IT_number 2
_space_group_name_Hall '-P 1'
_space_group_name_H-M_alt 'P -1'
_atom_sites_solution_hydrogens geom
_atom_sites_solution_primary dual
_audit_creation_date 2019-03-29
_audit_creation_method
;
Olex2 1.2
(compiled 2018.05.29 svn.r3508 for OlexSys, GUI svn.r5506)
;
_audit_update_record
;
2019-03-29 deposited with the CCDC.	2020-01-24 downloaded from the CCDC.
;
_cell_angle_alpha 90.091(2)
_cell_angle_beta 111.105(2)
_cell_angle_gamma 99.087(2)
_cell_formula_units_Z 4
_cell_length_a 12.7146(6)
_cell_length_b 15.4589(7)
_cell_length_c 16.8740(8)
_cell_measurement_reflns_used 9062
_cell_measurement_temperature 170(2)
_cell_measurement_theta_max 27.13
_cell_measurement_theta_min 2.52
_cell_volume 3049.2(3)
_computing_cell_refinement 'SAINT V8.38A (?, 2016)'
_computing_data_reduction 'SAINT V8.38A (?, 2016)'
_computing_molecular_graphics 'Olex2 (Dolomanov et al., 2009)'
_computing_publication_material 'Olex2 (Dolomanov et al., 2009)'
_computing_structure_refinement 'ShelXL (Sheldrick, 2015)'
_computing_structure_solution 'ShelXT (Sheldrick, 2015)'
_diffrn_ambient_temperature 170.0
_diffrn_measured_fraction_theta_full 0.999
_diffrn_measured_fraction_theta_max 0.996
_diffrn_measurement_device_type 'Bruker APEX-II CCD'
_diffrn_measurement_method '\f and \w scans'
_diffrn_radiation_type MoK\a
_diffrn_radiation_wavelength 0.71073
_diffrn_reflns_av_R_equivalents 0.0566
_diffrn_reflns_av_unetI/netI 0.0281
_diffrn_reflns_Laue_measured_fraction_full 0.999
_diffrn_reflns_Laue_measured_fraction_max 0.996
_diffrn_reflns_limit_h_max 16
_diffrn_reflns_limit_h_min -16
_diffrn_reflns_limit_k_max 19
_diffrn_reflns_limit_k_min -19
_diffrn_reflns_limit_l_max 21
_diffrn_reflns_limit_l_min -21
_diffrn_reflns_number 116227
_diffrn_reflns_point_group_measured_fraction_full 0.999
_diffrn_reflns_point_group_measured_fraction_max 0.996
_diffrn_reflns_theta_full 25.242
_diffrn_reflns_theta_max 27.143
_diffrn_reflns_theta_min 2.330
_diffrn_standards_number 0
_exptl_absorpt_coefficient_mu 4.825
_exptl_absorpt_correction_T_max 0.7455
_exptl_absorpt_correction_T_min 0.4762
_exptl_absorpt_correction_type multi-scan
_exptl_absorpt_process_details
;
SADABS-2016/2 (Bruker,2016/2) was used for absorption correction.
wR2(int) was 0.1005 before and 0.0733 after correction.
The Ratio of minimum to maximum transmission is 0.6388.
The \l/2 correction factor is Not present.
;
_exptl_crystal_colour colourless
_exptl_crystal_colour_primary colourless
_exptl_crystal_density_diffrn 1.665
_exptl_crystal_description block
_exptl_crystal_F_000 1520
_exptl_crystal_recrystallization_method 'Re-crystallisation from solvent: Dimethyl formamide/diethyl ether'
_exptl_crystal_size_max 0.532
_exptl_crystal_size_mid 0.332
_exptl_crystal_size_min 0.196
_refine_diff_density_max 0.977
_refine_diff_density_min -0.796
_refine_diff_density_rms 0.074
_refine_ls_extinction_method none
_refine_ls_goodness_of_fit_ref 1.047
_refine_ls_hydrogen_treatment constr
_refine_ls_matrix_type full
_refine_ls_number_parameters 731
_refine_ls_number_reflns 13460
_refine_ls_number_restraints 130
_refine_ls_restrained_S_all 1.049
_refine_ls_R_factor_all 0.0244
_refine_ls_R_factor_gt 0.0212
_refine_ls_shift/su_max 0.003
_refine_ls_shift/su_mean 0.000
_refine_ls_structure_factor_coef Fsqd
_refine_ls_weighting_details 'w=1/[\s^2^(Fo^2^)+(0.0116P)^2^+3.8467P] where P=(Fo^2^+2Fc^2^)/3'
_refine_ls_weighting_scheme calc
_refine_ls_wR_factor_gt 0.0510
_refine_ls_wR_factor_ref 0.0528
_reflns_Friedel_coverage 0.000
_reflns_number_gt 12271
_reflns_number_total 13460
_reflns_threshold_expression 'I > 2\s(I)'
_cod_data_source_file c9cc09016a2.cif
_cod_data_source_block 190328_whx190328_0_0m
_cod_depositor_comments 'Adding full bibliography for 7125872.cif.'
_cod_original_cell_volume 3049.2(2)
_cod_database_code 7125872
_shelx_shelxl_version_number 2016/6
_shelx_space_group_comment
;
The symmetry employed for this shelxl refinement is uniquely defined
by the following loop, which should always be used as a source of
symmetry information in preference to the above space-group names.
They are only intended as comments.
;
_shelx_estimated_absorpt_t_max 0.451
_shelx_estimated_absorpt_t_min 0.183
_olex2_refinement_description
;
1. Fixed Uiso
 At 1.2 times of:
  All C(H) groups, All C(H,H) groups, All N(H,H,H) groups
 At 1.5 times of:
  All C(H,H,H) groups
2. Restrained distances
 C35-C36
 2.53 with sigma of 0.02
 C36A-C35A
 2.53 with sigma of 0.02
 O12-C34 \\sim O12A-C34A
 with sigma of 0.02
 N12-C34 \\sim N12A-C34A
 with sigma of 0.02
 N12-C35 \\sim N12A-C35A
 with sigma of 0.02
 N12-C36 \\sim N12A-C36A
 with sigma of 0.02
 O12-N12 \\sim O12A-N12A
 with sigma of 0.04
 C34-C35 \\sim C34A-C35A
 with sigma of 0.04
 C34-C36 \\sim C34A-C36A
 with sigma of 0.04
 C35-C36 \\sim C35A-C36A
 with sigma of 0.04
3. Uiso/Uaniso restraints and constraints
N12 \\sim C34 \\sim C35 \\sim C36 \\sim O12A \\sim N12A \\sim C34A \\sim C35A
\\sim C36A: within 1.7A with sigma of 0.01 and sigma for terminal atoms of 0.02
Uanis(C36) = Uanis(C36A)
Uanis(N12) = Uanis(N12A)
Uanis(O12) = Uanis(O12A)
4. Others
 Sof(O12A)=Sof(N12A)=Sof(C34A)=Sof(H34A)=Sof(C35A)=Sof(H35D)=Sof(H35E)=
 Sof(H35F)=Sof(C36A)=Sof(H36D)=Sof(H36E)=Sof(H36F)=1-FVAR(1)
 Sof(O12)=Sof(N12)=Sof(C34)=Sof(H34)=Sof(C35)=Sof(H35A)=Sof(H35B)=Sof(H35C)=
 Sof(C36)=Sof(H36A)=Sof(H36B)=Sof(H36C)=FVAR(1)
5.a Secondary CH2 refined with riding coordinates:
 C38(H38A,H38B), C39(H39A,H39B), C42(H42A,H42B), C43(H43A,H43B)
5.b Aromatic/amide H refined with riding coordinates:
 C1(H1), C2(H2), C3(H3), C5(H5), C9(H9), C10(H10), C11(H11), C12(H12),
 C13(H13), C14(H14), C15(H15), C17(H17), C21(H21), C22(H22), C23(H23), C24(H24),
  C25(H25), C28(H28), C31(H31), C34(H34), C34A(H34A)
5.c Idealised Me refined as rotating group:
 N2(H2A,H2B,H2C), N3(H3A,H3B,H3C), N6(H6A,H6B,H6C), N7(H7A,H7B,H7C), C26(H26A,
 H26B,H26C), C27(H27A,H27B,H27C), C29(H29A,H29B,H29C), C30(H30A,H30B,H30C),
 C32(H32A,H32B,H32C), C33(H33A,H33B,H33C), C37(H37A,H37B,H37C), C40(H40A,H40B,
 H40C), C41(H41A,H41B,H41C), C44(H44A,H44B,H44C), C35(H35A,H35B,H35C), C36(H36A,
 H36B,H36C), C35A(H35D,H35E,H35F), C36A(H36D,H36E,H36F)
;
_olex2_submission_special_instructions 'No special instructions were received'

loop_
_space_group_symop_operation_xyz
'x, y, z'
'-x, -y, -z'

loop_
_atom_site_label
_atom_site_type_symbol
_atom_site_fract_x
_atom_site_fract_y
_atom_site_fract_z
_atom_site_U_iso_or_equiv
_atom_site_adp_type
_atom_site_occupancy
_atom_site_site_symmetry_order
_atom_site_calc_flag
_atom_site_refinement_flags_posn
_atom_site_refinement_flags_adp
_atom_site_refinement_flags_occupancy
_atom_site_disorder_assembly
_atom_site_disorder_group
Pt1 Pt 0.35015(2) 0.17670(2) 0.44535(2) 0.02944(3) Uani 1 1 d . . . . .
Cl1 Cl 0.15663(6) 0.14159(5) 0.36428(5) 0.04474(17) Uani 1 1 d . . . . .
Cl2 Cl 0.36319(7) 0.31841(5) 0.40045(5) 0.04338(16) Uani 1 1 d . . . . .
O1 O 0.42985(17) 0.15580(12) 0.64353(12) 0.0351(4) Uani 1 1 d . . . . .
O2 O 0.30634(17) 0.22031(12) 0.53902(12) 0.0338(4) Uani 1 1 d . . . . .
O3 O 0.50303(17) 0.05088(13) 0.40688(12) 0.0386(4) Uani 1 1 d . . . . .
O4 O 0.38119(17) 0.14210(13) 0.34249(12) 0.0354(4) Uani 1 1 d . . . . .
N1 N 0.3260(2) 0.26372(18) 0.82193(16) 0.0443(6) Uani 1 1 d . . . . .
N2 N 0.5204(2) 0.20955(15) 0.51666(14) 0.0332(5) Uani 1 1 d . . . . .
H2A H 0.558974 0.230416 0.482596 0.040 Uiso 1 1 calc GR . . . .
H2B H 0.547352 0.161226 0.541365 0.040 Uiso 1 1 calc GR . . . .
H2C H 0.530856 0.251653 0.557796 0.040 Uiso 1 1 calc GR . . . .
N3 N 0.3366(2) 0.05173(14) 0.48439(15) 0.0327(5) Uani 1 1 d . . . . .
H3A H 0.323300 0.012845 0.439928 0.039 Uiso 1 1 calc GR . . . .
H3B H 0.277542 0.041258 0.503441 0.039 Uiso 1 1 calc GR . . . .
H3C H 0.402780 0.045437 0.527185 0.039 Uiso 1 1 calc GR . . . .
N4 N 0.4435(2) 0.13108(17) 0.12256(16) 0.0437(6) Uani 1 1 d . . . . .
C1 C 0.2553(3) 0.3225(2) 0.7959(2) 0.0508(8) Uani 1 1 d . . . . .
H1 H 0.235202 0.350589 0.837192 0.061 Uiso 1 1 calc R . . . .
C2 C 0.2105(3) 0.3443(3) 0.7130(2) 0.0566(9) Uani 1 1 d . . . . .
H2 H 0.160137 0.385906 0.697736 0.068 Uiso 1 1 calc R . . . .
C3 C 0.2396(3) 0.3047(2) 0.6519(2) 0.0450(7) Uani 1 1 d . . . . .
H3 H 0.210010 0.318660 0.594074 0.054 Uiso 1 1 calc R . . . .
C4 C 0.3135(2) 0.24400(17) 0.67754(17) 0.0319(5) Uani 1 1 d . . . . .
C5 C 0.3541(3) 0.22636(19) 0.76268(18) 0.0366(6) Uani 1 1 d . . . . .
H5 H 0.404922 0.185207 0.779944 0.044 Uiso 1 1 calc R . . . .
C6 C 0.3560(2) 0.20156(17) 0.61793(17) 0.0304(5) Uani 1 1 d . . . . .
C7 C 0.4526(2) 0.08870(17) 0.34488(17) 0.0319(5) Uani 1 1 d . . . . .
C8 C 0.4682(2) 0.07948(17) 0.26158(17) 0.0316(5) Uani 1 1 d . . . . .
C9 C 0.5308(3) 0.01776(19) 0.2498(2) 0.0404(7) Uani 1 1 d . . . . .
H9 H 0.561732 -0.020143 0.293298 0.049 Uiso 1 1 calc R . . . .
C10 C 0.5466(3) 0.0131(2) 0.1733(2) 0.0463(8) Uani 1 1 d . . . . .
H10 H 0.587594 -0.029081 0.162670 0.056 Uiso 1 1 calc R . . . .
C11 C 0.5023(3) 0.0703(2) 0.1126(2) 0.0462(7) Uani 1 1 d . . . . .
H11 H 0.514369 0.066378 0.060460 0.055 Uiso 1 1 calc R . . . .
C12 C 0.4266(3) 0.13382(19) 0.19636(18) 0.0371(6) Uani 1 1 d . . . . .
H12 H 0.383525 0.175596 0.204515 0.045 Uiso 1 1 calc R . . . .
Pt2 Pt 0.64133(2) 0.32138(2) 0.02232(2) 0.03052(3) Uani 1 1 d . . . . .
Cl3 Cl 0.61336(7) 0.17877(5) -0.03282(5) 0.04448(17) Uani 1 1 d . . . . .
Cl4 Cl 0.83370(7) 0.34684(6) 0.04136(5) 0.04708(18) Uani 1 1 d . . . . .
O5 O 0.56316(17) 0.34662(13) 0.17604(12) 0.0361(4) Uani 1 1 d . . . . .
O6 O 0.68442(17) 0.27773(12) 0.13973(12) 0.0339(4) Uani 1 1 d . . . . .
O7 O 0.49551(18) 0.45178(13) -0.09707(13) 0.0405(5) Uani 1 1 d . . . . .
O8 O 0.61112(18) 0.35625(13) -0.09713(12) 0.0379(4) Uani 1 1 d . . . . .
N5 N 0.6601(2) 0.24389(17) 0.41178(15) 0.0401(6) Uani 1 1 d . . . . .
N6 N 0.6663(2) 0.44713(15) 0.07243(15) 0.0350(5) Uani 1 1 d . . . . .
H6A H 0.682270 0.485725 0.036004 0.042 Uiso 1 1 calc GR . . . .
H6B H 0.725813 0.454612 0.123336 0.042 Uiso 1 1 calc GR . . . .
H6C H 0.601798 0.456868 0.080196 0.042 Uiso 1 1 calc GR . . . .
N7 N 0.4712(2) 0.29560(16) 0.00368(15) 0.0345(5) Uani 1 1 d . . . . .
H7A H 0.429881 0.279629 -0.052217 0.041 Uiso 1 1 calc GR . . . .
H7B H 0.449724 0.344545 0.018882 0.041 Uiso 1 1 calc GR . . . .
H7C H 0.458278 0.251158 0.036068 0.041 Uiso 1 1 calc GR . . . .
N8 N 0.5483(2) 0.36620(17) -0.35057(17) 0.0449(6) Uani 1 1 d . . . . .
C13 C 0.7346(3) 0.1885(2) 0.4286(2) 0.0445(7) Uani 1 1 d . . . . .
H13 H 0.753910 0.162393 0.481771 0.053 Uiso 1 1 calc R . . . .
C14 C 0.7852(3) 0.1668(2) 0.3731(2) 0.0456(7) Uani 1 1 d . . . . .
H14 H 0.838634 0.127475 0.388157 0.055 Uiso 1 1 calc R . . . .
C15 C 0.7565(3) 0.20367(19) 0.29493(19) 0.0386(6) Uani 1 1 d . . . . .
H15 H 0.789876 0.190125 0.255289 0.046 Uiso 1 1 calc R . . . .
C16 C 0.6785(2) 0.26048(17) 0.27583(17) 0.0309(5) Uani 1 1 d . . . . .
C17 C 0.6326(2) 0.27835(19) 0.33588(18) 0.0352(6) Uani 1 1 d . . . . .
H17 H 0.578646 0.317239 0.322345 0.042 Uiso 1 1 calc R . . . .
C18 C 0.6363(2) 0.29982(17) 0.19150(17) 0.0305(5) Uani 1 1 d . . . . .
C19 C 0.5439(2) 0.41198(17) -0.13202(17) 0.0332(6) Uani 1 1 d . . . . .
C20 C 0.5291(3) 0.42153(18) -0.22373(18) 0.0354(6) Uani 1 1 d . . . . .
C21 C 0.4724(3) 0.4857(2) -0.2682(2) 0.0497(8) Uani 1 1 d . . . . .
H21 H 0.445359 0.526048 -0.240730 0.060 Uiso 1 1 calc R . . . .
C22 C 0.4558(4) 0.4899(2) -0.3541(2) 0.0599(10) Uani 1 1 d . . . . .
H22 H 0.418466 0.534002 -0.386190 0.072 Uiso 1 1 calc R . . . .
C23 C 0.4941(3) 0.4292(2) -0.3919(2) 0.0526(9) Uani 1 1 d . . . . .
H23 H 0.481227 0.432391 -0.450815 0.063 Uiso 1 1 calc R . . . .
C24 C 0.5660(3) 0.36402(19) -0.26787(19) 0.0388(6) Uani 1 1 d . . . . .
H24 H 0.606382 0.320601 -0.237011 0.047 Uiso 1 1 calc R . . . .
O9 O 0.2980(2) -0.10689(15) 0.37409(15) 0.0531(6) Uani 1 1 d . . . . .
N9 N 0.2380(2) -0.0996(2) 0.23019(18) 0.0489(6) Uani 1 1 d . . . . .
C25 C 0.3001(3) -0.1275(3) 0.3046(3) 0.0584(9) Uani 1 1 d . . . . .
H25 H 0.350211 -0.166668 0.303650 0.070 Uiso 1 1 calc R . . . .
C26 C 0.1669(4) -0.0345(3) 0.2291(3) 0.0760(12) Uani 1 1 d . . . . .
H26A H 0.175930 -0.018027 0.287597 0.114 Uiso 1 1 calc GR . . . .
H26B H 0.086643 -0.059142 0.196680 0.114 Uiso 1 1 calc GR . . . .
H26C H 0.190147 0.017500 0.202366 0.114 Uiso 1 1 calc GR . . . .
C27 C 0.2452(5) -0.1235(4) 0.1519(3) 0.1051(19) Uani 1 1 d . . . . .
H27A H 0.271873 -0.070942 0.127454 0.158 Uiso 1 1 calc GR . . . .
H27B H 0.169623 -0.151613 0.112684 0.158 Uiso 1 1 calc GR . . . .
H27C H 0.299270 -0.164600 0.161209 0.158 Uiso 1 1 calc GR . . . .
O10 O 0.1671(2) 0.02254(16) 0.55937(18) 0.0568(6) Uani 1 1 d . . . . .
N10 N 0.0662(2) 0.08827(19) 0.61993(18) 0.0455(6) Uani 1 1 d . . . . .
C28 C 0.1028(3) 0.0741(2) 0.5581(2) 0.0456(7) Uani 1 1 d . . . . .
H28 H 0.077325 0.106306 0.508807 0.055 Uiso 1 1 calc R . . . .
C29 C 0.1030(3) 0.0423(3) 0.6972(2) 0.0631(10) Uani 1 1 d . . . . .
H29A H 0.040869 -0.004382 0.696787 0.095 Uiso 1 1 calc GR . . . .
H29B H 0.122886 0.083621 0.746554 0.095 Uiso 1 1 calc GR . . . .
H29C H 0.170032 0.016593 0.700649 0.095 Uiso 1 1 calc GR . . . .
C30 C -0.0152(3) 0.1462(3) 0.6117(3) 0.0693(11) Uani 1 1 d . . . . .
H30A H -0.025979 0.177960 0.559921 0.104 Uiso 1 1 calc GR . . . .
H30B H 0.013547 0.188225 0.661341 0.104 Uiso 1 1 calc GR . . . .
H30C H -0.088500 0.111654 0.608286 0.104 Uiso 1 1 calc GR . . . .
O11 O -0.1625(2) 0.46181(17) 0.24547(18) 0.0645(7) Uani 1 1 d . . . . .
N11 N -0.0387(2) 0.38678(19) 0.34013(19) 0.0515(7) Uani 1 1 d . . . . .
C31 C -0.0900(3) 0.4138(2) 0.2634(2) 0.0528(8) Uani 1 1 d . . . . .
H31 H -0.069007 0.394385 0.218642 0.063 Uiso 1 1 calc R . . . .
C32 C 0.0421(4) 0.3267(3) 0.3549(3) 0.0766(13) Uani 1 1 d . . . . .
H32A H 0.043236 0.306083 0.300328 0.115 Uiso 1 1 calc GR . . . .
H32B H 0.019137 0.276444 0.383894 0.115 Uiso 1 1 calc GR . . . .
H32C H 0.118605 0.356945 0.390531 0.115 Uiso 1 1 calc GR . . . .
C33 C -0.0688(4) 0.4114(3) 0.4106(3) 0.0762(12) Uani 1 1 d . . . . .
H33A H -0.119866 0.454878 0.393135 0.114 Uiso 1 1 calc GR . . . .
H33B H 0.000698 0.436720 0.458316 0.114 Uiso 1 1 calc GR . . . .
H33C H -0.107729 0.359383 0.428136 0.114 Uiso 1 1 calc GR . . . .
O13 O -0.1080(3) -0.0161(3) 0.0983(2) 0.1086(13) Uani 1 1 d . . . . .
C37 C -0.0590(10) 0.1351(5) 0.1330(6) 0.195(5) Uani 1 1 d . . . . .
H37A H -0.000728 0.139806 0.107150 0.292 Uiso 1 1 calc GR . . . .
H37B H -0.023543 0.127513 0.194065 0.292 Uiso 1 1 calc GR . . . .
H37C H -0.092778 0.188725 0.124835 0.292 Uiso 1 1 calc GR . . . .
C38 C -0.1457(9) 0.0617(7) 0.0940(5) 0.195(5) Uani 1 1 d . . . . .
H38A H -0.203265 0.057322 0.121297 0.234 Uiso 1 1 calc R . . . .
H38B H -0.184552 0.072335 0.033340 0.234 Uiso 1 1 calc R . . . .
C39 C -0.1890(7) -0.0919(7) 0.0571(5) 0.173(4) Uani 1 1 d . . . . .
H39A H -0.225838 -0.082633 -0.004134 0.208 Uiso 1 1 calc R . . . .
H39B H -0.249300 -0.101398 0.081919 0.208 Uiso 1 1 calc R . . . .
C40 C -0.1333(7) -0.1705(6) 0.0666(6) 0.172(4) Uani 1 1 d . . . . .
H40A H -0.087011 -0.167211 0.030837 0.258 Uiso 1 1 calc GR . . . .
H40B H -0.191955 -0.223388 0.049121 0.258 Uiso 1 1 calc GR . . . .
H40C H -0.083995 -0.172864 0.126302 0.258 Uiso 1 1 calc GR . . . .
O14 O 0.8809(4) 0.3973(3) 0.7195(4) 0.1256(15) Uani 1 1 d . . . . .
C41 C 0.9820(9) 0.3745(7) 0.8625(6) 0.175(4) Uani 1 1 d . . . . .
H41A H 0.919981 0.386930 0.879982 0.263 Uiso 1 1 calc GR . . . .
H41B H 1.037061 0.428584 0.869007 0.263 Uiso 1 1 calc GR . . . .
H41C H 1.020568 0.330510 0.898173 0.263 Uiso 1 1 calc GR . . . .
C42 C 0.9351(7) 0.3413(5) 0.7741(8) 0.166(4) Uani 1 1 d . . . . .
H42A H 0.998047 0.326936 0.757849 0.199 Uiso 1 1 calc R . . . .
H42B H 0.880693 0.286173 0.768553 0.199 Uiso 1 1 calc R . . . .
C43 C 0.8397(7) 0.3646(5) 0.6316(5) 0.136(3) Uani 1 1 d . . . . .
H43A H 0.785574 0.308736 0.623054 0.163 Uiso 1 1 calc R . . . .
H43B H 0.904469 0.353409 0.615968 0.163 Uiso 1 1 calc R . . . .
C44 C 0.7815(6) 0.4309(5) 0.5776(4) 0.117(2) Uani 1 1 d . . . . .
H44A H 0.763733 0.413836 0.517599 0.176 Uiso 1 1 calc GR . . . .
H44B H 0.831690 0.488174 0.592537 0.176 Uiso 1 1 calc GR . . . .
H44C H 0.710430 0.434577 0.586759 0.176 Uiso 1 1 calc GR . . . .
O12 O 0.286(3) 0.399(4) 0.0103(14) 0.053(3) Uani 0.503(5) 1 d D . P A 1
N12 N 0.230(2) 0.3875(15) 0.1238(12) 0.0627(18) Uani 0.503(5) 1 d D U P A 1
C34 C 0.2907(6) 0.3732(5) 0.0857(5) 0.0515(15) Uani 0.503(5) 1 d D U P A 1
H34 H 0.348164 0.339229 0.113197 0.062 Uiso 0.503(5) 1 calc R . P A 1
C35 C 0.1456(8) 0.4577(6) 0.0775(7) 0.084(3) Uani 0.503(5) 1 d D U P A 1
H35A H 0.162105 0.478654 0.027745 0.126 Uiso 0.503(5) 1 calc GR . P A 1
H35B H 0.158883 0.507645 0.117817 0.126 Uiso 0.503(5) 1 calc GR . P A 1
H35C H 0.065611 0.428781 0.059449 0.126 Uiso 0.503(5) 1 calc GR . P A 1
C36 C 0.2162(11) 0.3648(9) 0.1995(7) 0.104(2) Uani 0.503(5) 1 d D U P A 1
H36A H 0.143793 0.324359 0.187025 0.156 Uiso 0.503(5) 1 calc GR . P A 1
H36B H 0.215352 0.417788 0.231093 0.156 Uiso 0.503(5) 1 calc GR . P A 1
H36C H 0.279721 0.336207 0.233880 0.156 Uiso 0.503(5) 1 calc GR . P A 1
O12A O 0.300(3) 0.397(4) 0.0263(15) 0.053(3) Uani 0.497(5) 1 d D U P A 2
N12A N 0.220(2) 0.3992(15) 0.1261(12) 0.0627(18) Uani 0.497(5) 1 d D U P A 2
C34A C 0.2384(7) 0.4285(5) 0.0654(5) 0.0653(18) Uani 0.497(5) 1 d D U P A 2
H34A H 0.206096 0.478774 0.043409 0.078 Uiso 0.497(5) 1 calc R . P A 2
C35A C 0.2780(9) 0.3096(6) 0.1552(6) 0.076(2) Uani 0.497(5) 1 d D U P A 2
H35D H 0.222784 0.264583 0.166882 0.115 Uiso 0.497(5) 1 calc GR . P A 2
H35E H 0.346863 0.324008 0.206696 0.115 Uiso 0.497(5) 1 calc GR . P A 2
H35F H 0.298464 0.287260 0.109292 0.115 Uiso 0.497(5) 1 calc GR . P A 2
C36A C 0.1853(11) 0.4261(8) 0.1904(7) 0.104(2) Uani 0.497(5) 1 d D U P A 2
H36D H 0.122142 0.382425 0.193343 0.156 Uiso 0.497(5) 1 calc GR . P A 2
H36E H 0.159621 0.482843 0.177953 0.156 Uiso 0.497(5) 1 calc GR . P A 2
H36F H 0.249540 0.432028 0.245079 0.156 Uiso 0.497(5) 1 calc GR . P A 2

loop_
_atom_site_aniso_label
_atom_site_aniso_U_11
_atom_site_aniso_U_22
_atom_site_aniso_U_33
_atom_site_aniso_U_23
_atom_site_aniso_U_13
_atom_site_aniso_U_12
Pt1 0.03774(6) 0.03015(6) 0.02432(5) 0.00481(4) 0.01359(4) 0.01145(4)
Cl1 0.0400(4) 0.0539(4) 0.0388(4) 0.0004(3) 0.0094(3) 0.0158(3)
Cl2 0.0630(5) 0.0344(3) 0.0371(4) 0.0121(3) 0.0201(3) 0.0159(3)
O1 0.0476(11) 0.0340(10) 0.0307(10) 0.0069(8) 0.0193(9) 0.0148(9)
O2 0.0440(11) 0.0332(10) 0.0292(10) 0.0041(8) 0.0164(8) 0.0132(8)
O3 0.0471(11) 0.0440(11) 0.0330(10) 0.0103(9) 0.0205(9) 0.0177(9)
O4 0.0441(11) 0.0410(11) 0.0256(9) 0.0055(8) 0.0148(8) 0.0155(9)
N1 0.0487(15) 0.0520(16) 0.0368(14) -0.0038(11) 0.0236(12) 0.0028(12)
N2 0.0413(13) 0.0332(12) 0.0289(12) 0.0038(9) 0.0168(10) 0.0077(10)
N3 0.0404(12) 0.0298(11) 0.0332(12) 0.0036(9) 0.0181(10) 0.0093(10)
N4 0.0576(16) 0.0459(14) 0.0290(13) 0.0030(10) 0.0181(12) 0.0072(12)
C1 0.0516(19) 0.060(2) 0.0474(19) -0.0147(16) 0.0255(15) 0.0119(16)
C2 0.062(2) 0.063(2) 0.052(2) -0.0087(17) 0.0210(17) 0.0288(18)
C3 0.0501(18) 0.0480(18) 0.0390(17) -0.0015(13) 0.0150(14) 0.0180(14)
C4 0.0371(14) 0.0293(13) 0.0324(14) -0.0018(10) 0.0172(11) 0.0038(11)
C5 0.0459(16) 0.0348(14) 0.0349(15) 0.0018(11) 0.0221(13) 0.0059(12)
C6 0.0403(14) 0.0266(12) 0.0285(13) 0.0022(10) 0.0177(11) 0.0049(11)
C7 0.0358(14) 0.0309(13) 0.0310(14) 0.0019(10) 0.0154(11) 0.0040(11)
C8 0.0388(14) 0.0304(13) 0.0274(13) 0.0004(10) 0.0160(11) 0.0018(11)
C9 0.0591(19) 0.0308(14) 0.0411(16) 0.0070(12) 0.0287(14) 0.0101(13)
C10 0.070(2) 0.0341(15) 0.0506(19) 0.0028(13) 0.0399(17) 0.0095(15)
C11 0.067(2) 0.0403(16) 0.0375(16) -0.0022(13) 0.0299(15) -0.0005(15)
C12 0.0454(16) 0.0388(15) 0.0295(14) 0.0034(11) 0.0154(12) 0.0093(12)
Pt2 0.04068(6) 0.03089(6) 0.02987(6) 0.00784(4) 0.02144(4) 0.01371(4)
Cl3 0.0701(5) 0.0347(4) 0.0436(4) 0.0042(3) 0.0348(4) 0.0183(3)
Cl4 0.0444(4) 0.0602(5) 0.0501(4) 0.0152(4) 0.0288(3) 0.0193(4)
O5 0.0486(11) 0.0357(10) 0.0330(10) 0.0060(8) 0.0217(9) 0.0162(9)
O6 0.0455(11) 0.0355(10) 0.0298(10) 0.0080(8) 0.0215(8) 0.0140(8)
O7 0.0529(12) 0.0430(11) 0.0340(11) 0.0062(9) 0.0206(9) 0.0209(10)
O8 0.0506(12) 0.0414(11) 0.0342(11) 0.0098(8) 0.0260(9) 0.0181(9)
N5 0.0443(14) 0.0462(14) 0.0316(13) 0.0051(10) 0.0181(11) 0.0027(11)
N6 0.0410(13) 0.0317(12) 0.0379(13) 0.0078(10) 0.0192(10) 0.0108(10)
N7 0.0434(13) 0.0370(12) 0.0303(12) 0.0044(9) 0.0204(10) 0.0109(10)
N8 0.0619(17) 0.0406(14) 0.0381(14) 0.0022(11) 0.0281(13) 0.0020(12)
C13 0.0498(18) 0.0485(18) 0.0328(15) 0.0096(13) 0.0145(13) 0.0032(14)
C14 0.0525(18) 0.0459(17) 0.0401(17) 0.0130(13) 0.0156(14) 0.0162(15)
C15 0.0457(16) 0.0371(15) 0.0373(16) 0.0053(12) 0.0193(13) 0.0091(13)
C16 0.0378(14) 0.0279(13) 0.0288(13) 0.0026(10) 0.0154(11) 0.0028(11)
C17 0.0392(15) 0.0362(14) 0.0322(14) 0.0024(11) 0.0161(12) 0.0049(12)
C18 0.0403(14) 0.0272(12) 0.0286(13) 0.0034(10) 0.0183(11) 0.0050(11)
C19 0.0424(15) 0.0293(13) 0.0316(14) 0.0061(10) 0.0179(12) 0.0062(11)
C20 0.0473(16) 0.0295(13) 0.0304(14) 0.0029(11) 0.0169(12) 0.0030(12)
C21 0.083(2) 0.0320(15) 0.0366(17) 0.0037(12) 0.0211(16) 0.0170(16)
C22 0.105(3) 0.0368(17) 0.0357(17) 0.0088(13) 0.0187(19) 0.0213(19)
C23 0.087(3) 0.0372(16) 0.0341(16) 0.0029(13) 0.0269(17) -0.0001(16)
C24 0.0495(17) 0.0380(15) 0.0355(15) 0.0055(12) 0.0239(13) 0.0061(13)
O9 0.0753(16) 0.0472(13) 0.0412(13) -0.0051(10) 0.0279(12) 0.0072(12)
N9 0.0445(15) 0.0625(18) 0.0435(15) 0.0046(13) 0.0193(12) 0.0122(13)
C25 0.058(2) 0.061(2) 0.059(2) -0.0003(18) 0.0219(18) 0.0149(18)
C26 0.066(3) 0.095(3) 0.069(3) 0.007(2) 0.021(2) 0.028(2)
C27 0.111(4) 0.156(6) 0.056(3) -0.020(3) 0.048(3) 0.006(4)
O10 0.0672(16) 0.0468(13) 0.0770(18) 0.0155(12) 0.0481(14) 0.0154(12)
N10 0.0393(14) 0.0522(16) 0.0457(15) -0.0021(12) 0.0167(12) 0.0072(12)
C28 0.0408(16) 0.0459(18) 0.0505(19) 0.0039(14) 0.0197(14) 0.0014(14)
C29 0.059(2) 0.083(3) 0.051(2) 0.0077(19) 0.0262(18) 0.008(2)
C30 0.057(2) 0.080(3) 0.081(3) 0.001(2) 0.032(2) 0.025(2)
O11 0.0655(16) 0.0527(15) 0.0687(18) -0.0024(13) 0.0118(13) 0.0215(13)
N11 0.0493(16) 0.0522(17) 0.0535(17) 0.0005(13) 0.0186(13) 0.0105(13)
C31 0.0526(19) 0.0511(19) 0.054(2) -0.0002(16) 0.0186(16) 0.0098(16)
C32 0.058(2) 0.086(3) 0.097(3) 0.024(3) 0.032(2) 0.033(2)
C33 0.085(3) 0.084(3) 0.061(3) -0.015(2) 0.030(2) 0.011(2)
O13 0.093(3) 0.141(4) 0.082(3) 0.003(2) 0.010(2) 0.043(3)
C37 0.305(14) 0.096(5) 0.134(8) 0.019(5) -0.003(8) 0.089(7)
C38 0.260(12) 0.228(11) 0.104(6) 0.069(7) 0.018(7) 0.180(10)
C39 0.115(6) 0.204(10) 0.119(6) -0.038(6) -0.040(5) -0.007(6)
C40 0.136(7) 0.159(8) 0.201(10) -0.085(7) 0.066(7) -0.042(6)
O14 0.108(3) 0.124(4) 0.143(4) -0.005(3) 0.047(3) 0.012(3)
C41 0.181(9) 0.183(9) 0.157(9) -0.003(7) 0.040(7) 0.072(7)
C42 0.114(6) 0.114(6) 0.243(12) 0.010(7) 0.025(7) 0.039(5)
C43 0.140(6) 0.122(6) 0.127(6) -0.020(5) 0.032(5) 0.014(5)
C44 0.110(5) 0.124(5) 0.117(5) -0.007(4) 0.058(4) -0.020(4)
O12 0.075(6) 0.051(3) 0.042(7) 0.016(8) 0.032(7) 0.006(5)
N12 0.068(3) 0.077(4) 0.066(2) 0.012(2) 0.0456(17) 0.028(3)
C34 0.056(3) 0.061(3) 0.058(3) 0.024(3) 0.037(3) 0.028(3)
C35 0.077(5) 0.093(6) 0.111(6) 0.020(5) 0.058(5) 0.037(5)
C36 0.128(5) 0.128(6) 0.090(4) 0.027(5) 0.071(4) 0.049(4)
O12A 0.075(6) 0.051(3) 0.042(7) 0.016(8) 0.032(7) 0.006(5)
N12A 0.068(3) 0.077(4) 0.066(2) 0.012(2) 0.0456(17) 0.028(3)
C34A 0.071(4) 0.062(4) 0.070(4) 0.018(3) 0.031(3) 0.018(3)
C35A 0.103(6) 0.070(5) 0.075(5) 0.027(4) 0.046(4) 0.037(4)
C36A 0.128(5) 0.128(6) 0.090(4) 0.027(5) 0.071(4) 0.049(4)

loop_
_atom_type_symbol
_atom_type_description
_atom_type_scat_dispersion_real
_atom_type_scat_dispersion_imag
_atom_type_scat_source
C C 0.0033 0.0016 'International Tables Vol C Tables 4.2.6.8 and 6.1.1.4'
H H 0.0000 0.0000 'International Tables Vol C Tables 4.2.6.8 and 6.1.1.4'
Cl Cl 0.1484 0.1585 'International Tables Vol C Tables 4.2.6.8 and 6.1.1.4'
N N 0.0061 0.0033 'International Tables Vol C Tables 4.2.6.8 and 6.1.1.4'
O O 0.0106 0.0060 'International Tables Vol C Tables 4.2.6.8 and 6.1.1.4'
Pt Pt -1.7033 8.3905 'International Tables Vol C Tables 4.2.6.8 and 6.1.1.4'

loop_
_geom_angle_atom_site_label_1
_geom_angle_atom_site_label_2
_geom_angle_atom_site_label_3
_geom_angle
Cl1 Pt1 Cl2 93.00(3)
O2 Pt1 Cl1 87.71(6)
O2 Pt1 Cl2 88.63(6)
O2 Pt1 N2 91.97(8)
O2 Pt1 N3 91.15(8)
O4 Pt1 Cl1 87.86(6)
O4 Pt1 Cl2 86.26(6)
O4 Pt1 O2 173.06(7)
O4 Pt1 N2 92.38(8)
O4 Pt1 N3 93.91(8)
N2 Pt1 Cl1 179.16(7)
N2 Pt1 Cl2 86.22(7)
N2 Pt1 N3 94.45(9)
N3 Pt1 Cl1 86.34(7)
N3 Pt1 Cl2 179.31(7)
C6 O2 Pt1 121.59(16)
C7 O4 Pt1 122.68(17)
C5 N1 C1 116.7(3)
Pt1 N2 H2A 109.5
Pt1 N2 H2B 109.5
Pt1 N2 H2C 109.5
H2A N2 H2B 109.5
H2A N2 H2C 109.5
H2B N2 H2C 109.5
Pt1 N3 H3A 109.5
Pt1 N3 H3B 109.5
Pt1 N3 H3C 109.5
H3A N3 H3B 109.5
H3A N3 H3C 109.5
H3B N3 H3C 109.5
C11 N4 C12 116.3(3)
N1 C1 H1 118.1
N1 C1 C2 123.7(3)
C2 C1 H1 118.1
C1 C2 H2 120.5
C1 C2 C3 119.1(3)
C3 C2 H2 120.5
C2 C3 H3 120.9
C2 C3 C4 118.2(3)
C4 C3 H3 120.9
C3 C4 C6 122.6(3)
C5 C4 C3 118.3(3)
C5 C4 C6 119.0(2)
N1 C5 C4 123.9(3)
N1 C5 H5 118.0
C4 C5 H5 118.0
O1 C6 O2 126.1(2)
O1 C6 C4 121.4(2)
O2 C6 C4 112.5(2)
O3 C7 O4 125.4(2)
O3 C7 C8 122.4(2)
O4 C7 C8 112.2(2)
C9 C8 C7 119.8(2)
C12 C8 C7 121.9(2)
C12 C8 C9 118.3(3)
C8 C9 H9 120.9
C10 C9 C8 118.2(3)
C10 C9 H9 120.9
C9 C10 H10 120.5
C11 C10 C9 119.1(3)
C11 C10 H10 120.5
N4 C11 C10 124.1(3)
N4 C11 H11 118.0
C10 C11 H11 118.0
N4 C12 C8 124.1(3)
N4 C12 H12 118.0
C8 C12 H12 118.0
Cl3 Pt2 Cl4 93.21(3)
O6 Pt2 Cl3 89.44(6)
O6 Pt2 Cl4 88.42(6)
O6 Pt2 N6 89.93(9)
O6 Pt2 N7 91.81(9)
O8 Pt2 Cl3 85.96(6)
O8 Pt2 Cl4 86.77(6)
O8 Pt2 O6 173.15(7)
O8 Pt2 N6 94.67(9)
O8 Pt2 N7 92.86(9)
N6 Pt2 Cl3 179.37(7)
N6 Pt2 Cl4 86.88(7)
N7 Pt2 Cl3 85.17(7)
N7 Pt2 Cl4 178.36(7)
N7 Pt2 N6 94.75(9)
C18 O6 Pt2 120.66(17)
C19 O8 Pt2 122.66(17)
C13 N5 C17 117.0(3)
Pt2 N6 H6A 109.5
Pt2 N6 H6B 109.5
Pt2 N6 H6C 109.5
H6A N6 H6B 109.5
H6A N6 H6C 109.5
H6B N6 H6C 109.5
Pt2 N7 H7A 109.5
Pt2 N7 H7B 109.5
Pt2 N7 H7C 109.5
H7A N7 H7B 109.5
H7A N7 H7C 109.5
H7B N7 H7C 109.5
C24 N8 C23 116.8(3)
N5 C13 H13 118.1
N5 C13 C14 123.7(3)
C14 C13 H13 118.1
C13 C14 H14 120.7
C13 C14 C15 118.6(3)
C15 C14 H14 120.7
C14 C15 H15 120.7
C16 C15 C14 118.6(3)
C16 C15 H15 120.7
C15 C16 C17 118.5(3)
C15 C16 C18 123.1(2)
C17 C16 C18 118.3(2)
N5 C17 C16 123.6(3)
N5 C17 H17 118.2
C16 C17 H17 118.2
O5 C18 O6 126.2(2)
O5 C18 C16 120.8(2)
O6 C18 C16 113.0(2)
O7 C19 O8 125.8(3)
O7 C19 C20 122.2(2)
O8 C19 C20 112.0(2)
C21 C20 C19 120.1(3)
C21 C20 C24 118.0(3)
C24 C20 C19 121.8(3)
C20 C21 H21 120.8
C20 C21 C22 118.4(3)
C22 C21 H21 120.8
C21 C22 H22 120.4
C23 C22 C21 119.1(3)
C23 C22 H22 120.4
N8 C23 C22 123.7(3)
N8 C23 H23 118.2
C22 C23 H23 118.2
N8 C24 C20 124.1(3)
N8 C24 H24 117.9
C20 C24 H24 117.9
C25 N9 C26 119.2(3)
C25 N9 C27 123.6(4)
C27 N9 C26 116.9(4)
O9 C25 N9 125.6(4)
O9 C25 H25 117.2
N9 C25 H25 117.2
N9 C26 H26A 109.5
N9 C26 H26B 109.5
N9 C26 H26C 109.5
H26A C26 H26B 109.5
H26A C26 H26C 109.5
H26B C26 H26C 109.5
N9 C27 H27A 109.5
N9 C27 H27B 109.5
N9 C27 H27C 109.5
H27A C27 H27B 109.5
H27A C27 H27C 109.5
H27B C27 H27C 109.5
C28 N10 C29 120.4(3)
C28 N10 C30 121.7(3)
C30 N10 C29 117.9(3)
O10 C28 N10 124.9(3)
O10 C28 H28 117.6
N10 C28 H28 117.6
N10 C29 H29A 109.5
N10 C29 H29B 109.5
N10 C29 H29C 109.5
H29A C29 H29B 109.5
H29A C29 H29C 109.5
H29B C29 H29C 109.5
N10 C30 H30A 109.5
N10 C30 H30B 109.5
N10 C30 H30C 109.5
H30A C30 H30B 109.5
H30A C30 H30C 109.5
H30B C30 H30C 109.5
C31 N11 C32 121.7(3)
C31 N11 C33 120.4(3)
C33 N11 C32 117.8(4)
O11 C31 N11 125.4(4)
O11 C31 H31 117.3
N11 C31 H31 117.3
N11 C32 H32A 109.5
N11 C32 H32B 109.5
N11 C32 H32C 109.5
H32A C32 H32B 109.5
H32A C32 H32C 109.5
H32B C32 H32C 109.5
N11 C33 H33A 109.5
N11 C33 H33B 109.5
N11 C33 H33C 109.5
H33A C33 H33B 109.5
H33A C33 H33C 109.5
H33B C33 H33C 109.5
C38 O13 C39 118.0(7)
H37A C37 H37B 109.5
H37A C37 H37C 109.5
H37B C37 H37C 109.5
C38 C37 H37A 109.5
C38 C37 H37B 109.5
C38 C37 H37C 109.5
O13 C38 C37 114.8(8)
O13 C38 H38A 108.6
O13 C38 H38B 108.6
C37 C38 H38A 108.6
C37 C38 H38B 108.6
H38A C38 H38B 107.6
O13 C39 H39A 109.5
O13 C39 H39B 109.5
O13 C39 C40 110.9(6)
H39A C39 H39B 108.0
C40 C39 H39A 109.5
C40 C39 H39B 109.5
C39 C40 H40A 109.5
C39 C40 H40B 109.5
C39 C40 H40C 109.5
H40A C40 H40B 109.5
H40A C40 H40C 109.5
H40B C40 H40C 109.5
C42 O14 C43 113.3(7)
H41A C41 H41B 109.5
H41A C41 H41C 109.5
H41B C41 H41C 109.5
C42 C41 H41A 109.5
C42 C41 H41B 109.5
C42 C41 H41C 109.5
O14 C42 C41 114.2(8)
O14 C42 H42A 108.7
O14 C42 H42B 108.7
C41 C42 H42A 108.7
C41 C42 H42B 108.7
H42A C42 H42B 107.6
O14 C43 H43A 110.0
O14 C43 H43B 110.0
O14 C43 C44 108.6(6)
H43A C43 H43B 108.3
C44 C43 H43A 110.0
C44 C43 H43B 110.0
C43 C44 H44A 109.5
C43 C44 H44B 109.5
C43 C44 H44C 109.5
H44A C44 H44B 109.5
H44A C44 H44C 109.5
H44B C44 H44C 109.5
C34 N12 C35 112.6(12)
C34 N12 C36 137(2)
C36 N12 C35 110.0(11)
O12 C34 H34 116.3
N12 C34 O12 127(2)
N12 C34 H34 116.3
N12 C35 H35A 109.5
N12 C35 H35B 109.5
N12 C35 H35C 109.5
H35A C35 H35B 109.5
H35A C35 H35C 109.5
H35B C35 H35C 109.5
N12 C36 H36A 109.5
N12 C36 H36B 109.5
N12 C36 H36C 109.5
H36A C36 H36B 109.5
H36A C36 H36C 109.5
H36B C36 H36C 109.5
C34A N12A C35A 111.5(12)
C34A N12A C36A 138.8(19)
C36A N12A C35A 108.1(12)
O12A C34A H34A 116.9
N12A C34A O12A 126(2)
N12A C34A H34A 116.9
N12A C35A H35D 109.5
N12A C35A H35E 109.5
N12A C35A H35F 109.5
H35D C35A H35E 109.5
H35D C35A H35F 109.5
H35E C35A H35F 109.5
N12A C36A H36D 109.5
N12A C36A H36E 109.5
N12A C36A H36F 109.5
H36D C36A H36E 109.5
H36D C36A H36F 109.5
H36E C36A H36F 109.5

loop_
_geom_bond_atom_site_label_1
_geom_bond_atom_site_label_2
_geom_bond_distance
Pt1 Cl1 2.3177(7)
Pt1 Cl2 2.3197(7)
Pt1 O2 2.0030(18)
Pt1 O4 2.0028(18)
Pt1 N2 2.042(2)
Pt1 N3 2.044(2)
O1 C6 1.220(3)
O2 C6 1.307(3)
O3 C7 1.219(3)
O4 C7 1.310(3)
N1 C1 1.342(4)
N1 C5 1.334(4)
N2 H2A 0.9100
N2 H2B 0.9100
N2 H2C 0.9100
N3 H3A 0.9100
N3 H3B 0.9100
N3 H3C 0.9100
N4 C11 1.335(4)
N4 C12 1.339(4)
C1 H1 0.9500
C1 C2 1.372(5)
C2 H2 0.9500
C2 C3 1.385(4)
C3 H3 0.9500
C3 C4 1.392(4)
C4 C5 1.384(4)
C4 C6 1.495(4)
C5 H5 0.9500
C7 C8 1.499(4)
C8 C9 1.391(4)
C8 C12 1.386(4)
C9 H9 0.9500
C9 C10 1.380(4)
C10 H10 0.9500
C10 C11 1.376(5)
C11 H11 0.9500
C12 H12 0.9500
Pt2 Cl3 2.3151(7)
Pt2 Cl4 2.3174(8)
Pt2 O6 2.0049(18)
Pt2 O8 2.0030(19)
Pt2 N6 2.050(2)
Pt2 N7 2.043(2)
O5 C18 1.223(3)
O6 C18 1.306(3)
O7 C19 1.218(3)
O8 C19 1.301(3)
N5 C13 1.332(4)
N5 C17 1.336(4)
N6 H6A 0.9100
N6 H6B 0.9100
N6 H6C 0.9100
N7 H7A 0.9100
N7 H7B 0.9100
N7 H7C 0.9100
N8 C23 1.334(4)
N8 C24 1.332(4)
C13 H13 0.9500
C13 C14 1.381(5)
C14 H14 0.9500
C14 C15 1.385(4)
C15 H15 0.9500
C15 C16 1.380(4)
C16 C17 1.386(4)
C16 C18 1.496(4)
C17 H17 0.9500
C19 C20 1.500(4)
C20 C21 1.380(4)
C20 C24 1.396(4)
C21 H21 0.9500
C21 C22 1.391(5)
C22 H22 0.9500
C22 C23 1.374(5)
C23 H23 0.9500
C24 H24 0.9500
O9 C25 1.225(4)
N9 C25 1.335(5)
N9 C26 1.451(5)
N9 C27 1.409(5)
C25 H25 0.9500
C26 H26A 0.9800
C26 H26B 0.9800
C26 H26C 0.9800
C27 H27A 0.9800
C27 H27B 0.9800
C27 H27C 0.9800
O10 C28 1.224(4)
N10 C28 1.317(4)
N10 C29 1.447(5)
N10 C30 1.443(4)
C28 H28 0.9500
C29 H29A 0.9800
C29 H29B 0.9800
C29 H29C 0.9800
C30 H30A 0.9800
C30 H30B 0.9800
C30 H30C 0.9800
O11 C31 1.228(4)
N11 C31 1.324(5)
N11 C32 1.448(5)
N11 C33 1.441(5)
C31 H31 0.9500
C32 H32A 0.9800
C32 H32B 0.9800
C32 H32C 0.9800
C33 H33A 0.9800
C33 H33B 0.9800
C33 H33C 0.9800
O13 C38 1.357(9)
O13 C39 1.420(8)
C37 H37A 0.9800
C37 H37B 0.9800
C37 H37C 0.9800
C37 C38 1.420(13)
C38 H38A 0.9900
C38 H38B 0.9900
C39 H39A 0.9900
C39 H39B 0.9900
C39 C40 1.482(11)
C40 H40A 0.9800
C40 H40B 0.9800
C40 H40C 0.9800
O14 C42 1.345(9)
O14 C43 1.444(8)
C41 H41A 0.9800
C41 H41B 0.9800
C41 H41C 0.9800
C41 C42 1.450(12)
C42 H42A 0.9900
C42 H42B 0.9900
C43 H43A 0.9900
C43 H43B 0.9900
C43 C44 1.478(9)
C44 H44A 0.9800
C44 H44B 0.9800
C44 H44C 0.9800
O12 C34 1.32(2)
N12 C34 1.214(13)
N12 C35 1.64(2)
N12 C36 1.389(13)
C34 H34 0.9500
C35 H35A 0.9800
C35 H35B 0.9800
C35 H35C 0.9800
C36 H36A 0.9800
C36 H36B 0.9800
C36 H36C 0.9800
O12A C34A 1.33(3)
N12A C34A 1.204(13)
N12A C35A 1.66(2)
N12A C36A 1.396(12)
C34A H34A 0.9500
C35A H35D 0.9800
C35A H35E 0.9800
C35A H35F 0.9800
C36A H36D 0.9800
C36A H36E 0.9800
C36A H36F 0.9800
